data_7013189
loop_
_publ_author_name
'Yih, Kuang-Hway'
'Lee, Gene-Hsiang'
'Wang, Yu'

_publ_section_title
;
 Novel palladium and platinum carbene-complexes containing
 dithiocarbonate ligand [M(PPh3){?2(S,S)-S2CO]{C(SR)(NMe2)}] formed via
 alkyl migration of O-alkyldithiocarbonate to thiocarbamoyl
 ligandElectronic supplementary information (ESI) available: 1H and
 13C{1H} NMR spectra of 3 and the 1H NMR spectrum of the mixtures of 4
 and 5. See http://www.rsc.org/suppdata/dt/b3/b305374a/
;
_journal_issue 14
_journal_name_full 'Dalton Transactions'
_journal_page_first 2810
_journal_paper_doi 10.1039/b305374a
_journal_year 2003
_chemical_formula_sum 'C23 H24 N O P Pd S3'
_chemical_formula_weight 563.98
_chemical_name_systematic
;
?
;
_space_group_IT_number 14
_symmetry_cell_setting monoclinic
_symmetry_space_group_name_Hall '-P 2ybc'
_symmetry_space_group_name_H-M 'P 1 21/c 1'
_atom_sites_solution_hydrogens geom
_atom_sites_solution_primary direct
_atom_sites_solution_secondary difmap
_audit_creation_method SHELXL-97
_cell_angle_alpha 90.00
_cell_angle_beta 98.2957(6)
_cell_angle_gamma 90.00
_cell_formula_units_Z 4
_cell_length_a 16.3638(2)
_cell_length_b 9.3374(1)
_cell_length_c 15.7117(2)
_cell_measurement_reflns_used all
_cell_measurement_temperature 150(1)
_cell_measurement_theta_max 27.50
_cell_measurement_theta_min 1.26
_cell_volume 2375.56(5)
_computing_cell_refinement DENZO-SMN
_computing_data_collection 'NONIUS COLLECT'
_computing_data_reduction DENZO-SMN
_computing_molecular_graphics SHELXTL
_computing_publication_material SHELXTL
_computing_structure_refinement 'SHELXL-97 (Sheldrick, 1997)'
_computing_structure_solution 'SHELXS-97 (Sheldrick, 1990)'
_diffrn_ambient_temperature 150(1)
_diffrn_measured_fraction_theta_full 0.998
_diffrn_measured_fraction_theta_max 0.998
_diffrn_measurement_device_type 'NONIUS KappaCCD'
_diffrn_measurement_method '\w scans'
_diffrn_radiation_monochromator graphite
_diffrn_radiation_source 'fine-focus sealed tube'
_diffrn_radiation_type MoK\a
_diffrn_radiation_wavelength 0.71073
_diffrn_reflns_av_R_equivalents 0.0688
_diffrn_reflns_av_sigmaI/netI 0.0602
_diffrn_reflns_limit_h_max 21
_diffrn_reflns_limit_h_min -20
_diffrn_reflns_limit_k_max 12
_diffrn_reflns_limit_k_min -12
_diffrn_reflns_limit_l_max 20
_diffrn_reflns_limit_l_min -20
_diffrn_reflns_number 28773
_diffrn_reflns_theta_full 27.50
_diffrn_reflns_theta_max 27.50
_diffrn_reflns_theta_min 1.26
_exptl_absorpt_coefficient_mu 1.128
_exptl_absorpt_correction_type multi-scan
_exptl_crystal_colour colorless
_exptl_crystal_density_diffrn 1.577
_exptl_crystal_density_method 'not measured'
_exptl_crystal_description plate
_exptl_crystal_F_000 1144
_exptl_crystal_size_max 0.37
_exptl_crystal_size_mid 0.23
_exptl_crystal_size_min 0.18
_refine_diff_density_max 0.813
_refine_diff_density_min -0.728
_refine_diff_density_rms 0.195
_refine_ls_extinction_coef 0.0052(4)
_refine_ls_extinction_expression Fc^*^=kFc[1+0.001xFc^2^\l^3^/sin(2\q)]^-1/4^
_refine_ls_extinction_method SHELXL
_refine_ls_goodness_of_fit_ref 1.119
_refine_ls_hydrogen_treatment mixed
_refine_ls_matrix_type full
_refine_ls_number_parameters 272
_refine_ls_number_reflns 5458
_refine_ls_number_restraints 0
_refine_ls_restrained_S_all 1.119
_refine_ls_R_factor_all 0.0669
_refine_ls_R_factor_gt 0.0385
_refine_ls_shift/su_max 0.001
_refine_ls_shift/su_mean 0.000
_refine_ls_structure_factor_coef Fsqd
_refine_ls_weighting_details 'calc w=1/[\s^2^(Fo^2^)+(0.0554P)^2^+0.0000P] where P=(Fo^2^+2Fc^2^)/3'
_refine_ls_weighting_scheme calc
_refine_ls_wR_factor_gt 0.0904
_refine_ls_wR_factor_ref 0.1065
_reflns_number_gt 4012
_reflns_number_total 5458
_reflns_threshold_expression >2sigma(I)
_cod_data_source_file b305374a.txt
_cod_data_source_block ic9505
_cod_depositor_comments
;
The following automatic conversions were performed:
'_symmetry_cell_setting' value 'Monoclinic' changed to 'monoclinic'
according to '/home/saulius/struct/CIF-dictionaries/cif_core.dic'
dictionary named 'cif_core.dic' version 2.4.1 from 2010-06-29.

Automatic conversion script
Id: cif_fix_enum 1527 2010-12-29 10:47:43Z saulius 
;
_cod_original_sg_symbol_H-M P2(1)/c
_cod_database_code 7013189

loop_
_symmetry_equiv_pos_as_xyz
'x, y, z'
'-x, y+1/2, -z+1/2'
'-x, -y, -z'
'x, -y-1/2, z-1/2'

loop_
_atom_site_label
_atom_site_type_symbol
_atom_site_fract_x
_atom_site_fract_y
_atom_site_fract_z
_atom_site_U_iso_or_equiv
_atom_site_adp_type
_atom_site_occupancy
_atom_site_symmetry_multiplicity
_atom_site_calc_flag
_atom_site_refinement_flags
_atom_site_disorder_assembly
_atom_site_disorder_group
Pd Pd 0.814321(15) -0.02644(3) 0.250017(15) 0.01864(11) Uani 1 1 d . . .
S1 S 0.74033(5) -0.08734(10) 0.36087(5) 0.0246(2) Uani 1 1 d . . .
S2 S 0.90731(6) 0.01274(11) 0.37432(6) 0.0302(2) Uani 1 1 d . . .
S3 S 0.96001(6) -0.10492(14) 0.13563(7) 0.0425(3) Uani 1 1 d . . .
P1 P 0.70825(5) -0.06643(10) 0.14077(5) 0.0180(2) Uani 1 1 d . . .
O1 O 0.83646(18) -0.0537(3) 0.51172(16) 0.0401(7) Uani 1 1 d . . .
N1 N 0.90616(19) 0.1515(3) 0.13483(18) 0.0294(8) Uani 1 1 d . . .
C1 C 0.8298(2) -0.0453(4) 0.4344(2) 0.0266(8) Uani 1 1 d . . .
C2 C 0.8958(2) 0.0254(4) 0.1679(2) 0.0285(9) Uani 1 1 d . . .
C3 C 0.9254(3) -0.2663(5) 0.1831(3) 0.0411(11) Uani 1 1 d . . .
H3A H 0.9586 -0.3477 0.1684 0.062 Uiso 1 1 calc R . .
H3B H 0.8672 -0.2832 0.1608 0.062 Uiso 1 1 calc R . .
H3C H 0.9319 -0.2554 0.2457 0.062 Uiso 1 1 calc R . .
C4 C 0.8595(3) 0.2773(4) 0.1630(2) 0.0367(10) Uani 1 1 d . . .
H4A H 0.8244 0.2455 0.2049 0.055 Uiso 1 1 calc R . .
H4B H 0.8250 0.3190 0.1130 0.055 Uiso 1 1 calc R . .
H4C H 0.8987 0.3494 0.1895 0.055 Uiso 1 1 calc R . .
C5 C 0.9592(3) 0.1886(5) 0.0725(3) 0.0503(12) Uani 1 1 d . . .
H5A H 0.9874 0.1025 0.0561 0.075 Uiso 1 1 calc R . .
H5B H 1.0002 0.2590 0.0975 0.075 Uiso 1 1 calc R . .
H5C H 0.9259 0.2297 0.0214 0.075 Uiso 1 1 calc R . .
C6 C 0.6782(2) -0.2516(4) 0.1200(2) 0.0199(7) Uani 1 1 d . . .
C7 C 0.6927(2) -0.3506(4) 0.1868(2) 0.0245(8) Uani 1 1 d . . .
H7A H 0.7240 -0.3237 0.2401 0.029 Uiso 1 1 calc R . .
C8 C 0.6614(2) -0.4896(4) 0.1754(3) 0.0317(9) Uani 1 1 d . . .
H8A H 0.6711 -0.5568 0.2212 0.038 Uiso 1 1 calc R . .
C9 C 0.6165(2) -0.5294(4) 0.0979(3) 0.0296(9) Uani 1 1 d . . .
H9A H 0.5930 -0.6225 0.0912 0.036 Uiso 1 1 calc R . .
C10 C 0.6055(2) -0.4343(4) 0.0301(2) 0.0289(9) Uani 1 1 d . . .
H10A H 0.5770 -0.4637 -0.0240 0.035 Uiso 1 1 calc R . .
C11 C 0.6358(2) -0.2959(4) 0.0407(2) 0.0256(8) Uani 1 1 d . . .
H11A H 0.6277 -0.2308 -0.0062 0.031 Uiso 1 1 calc R . .
C12 C 0.6131(2) 0.0224(3) 0.1606(2) 0.0192(7) Uani 1 1 d . . .
C13 C 0.5355(2) -0.0158(4) 0.1175(2) 0.0265(8) Uani 1 1 d . . .
H13A H 0.5309 -0.0921 0.0771 0.032 Uiso 1 1 calc R . .
C14 C 0.4657(2) 0.0561(4) 0.1329(3) 0.0318(9) Uani 1 1 d . . .
H14A H 0.4132 0.0281 0.1037 0.038 Uiso 1 1 calc R . .
C15 C 0.4715(2) 0.1690(4) 0.1905(3) 0.0339(9) Uani 1 1 d . . .
H15A H 0.4234 0.2205 0.1995 0.041 Uiso 1 1 calc R . .
C16 C 0.5474(2) 0.2065(4) 0.2350(2) 0.0332(9) Uani 1 1 d . . .
H16A H 0.5515 0.2825 0.2756 0.040 Uiso 1 1 calc R . .
C17 C 0.6183(2) 0.1328(4) 0.2201(2) 0.0272(8) Uani 1 1 d . . .
H17A H 0.6704 0.1585 0.2511 0.033 Uiso 1 1 calc R . .
C18 C 0.7268(2) 0.0035(4) 0.0374(2) 0.0200(7) Uani 1 1 d . . .
C19 C 0.7040(2) 0.1435(4) 0.0130(2) 0.0283(8) Uani 1 1 d . . .
H19A H 0.6718 0.1978 0.0470 0.034 Uiso 1 1 calc R . .
C20 C 0.7275(2) 0.2037(4) -0.0598(2) 0.0358(10) Uani 1 1 d . . .
H20A H 0.7115 0.2990 -0.0756 0.043 Uiso 1 1 calc R . .
C21 C 0.7741(3) 0.1263(5) -0.1095(2) 0.0402(11) Uani 1 1 d . . .
H21A H 0.7910 0.1687 -0.1591 0.048 Uiso 1 1 calc R . .
C22 C 0.7966(2) -0.0143(4) -0.0873(2) 0.0339(10) Uani 1 1 d . . .
H22A H 0.8280 -0.0683 -0.1224 0.041 Uiso 1 1 calc R . .
C23 C 0.7732(2) -0.0753(4) -0.0142(2) 0.0252(8) Uani 1 1 d . . .
H23A H 0.7887 -0.1710 0.0009 0.030 Uiso 1 1 calc R . .

loop_
_atom_site_aniso_label
_atom_site_aniso_U_11
_atom_site_aniso_U_22
_atom_site_aniso_U_33
_atom_site_aniso_U_23
_atom_site_aniso_U_13
_atom_site_aniso_U_12
Pd 0.01886(16) 0.02211(18) 0.01525(16) 0.00018(10) 0.00344(10) -0.00010(11)
S1 0.0281(5) 0.0282(5) 0.0185(4) 0.0005(4) 0.0069(4) -0.0065(4)
S2 0.0246(5) 0.0439(6) 0.0210(5) 0.0006(4) -0.0010(4) -0.0064(4)
S3 0.0322(6) 0.0636(8) 0.0335(6) -0.0033(5) 0.0110(4) 0.0094(5)
P1 0.0202(5) 0.0180(5) 0.0157(4) 0.0002(3) 0.0028(3) 0.0000(3)
O1 0.0515(18) 0.0494(19) 0.0184(15) 0.0033(12) 0.0016(12) -0.0128(14)
N1 0.0362(18) 0.034(2) 0.0156(15) 0.0054(13) -0.0026(13) -0.0201(15)
C1 0.033(2) 0.022(2) 0.024(2) 0.0025(15) 0.0017(16) -0.0027(16)
C2 0.0197(18) 0.048(3) 0.0174(18) -0.0070(17) 0.0004(14) -0.0029(17)
C3 0.035(2) 0.050(3) 0.038(2) -0.005(2) 0.0054(18) 0.017(2)
C4 0.049(3) 0.033(2) 0.028(2) 0.0036(18) 0.0052(18) -0.0112(19)
C5 0.044(3) 0.074(4) 0.036(2) 0.003(2) 0.015(2) -0.019(2)
C6 0.0216(18) 0.0193(18) 0.0196(17) -0.0007(14) 0.0054(14) -0.0001(14)
C7 0.0271(19) 0.024(2) 0.0227(19) 0.0004(15) 0.0041(15) 0.0040(15)
C8 0.040(2) 0.019(2) 0.036(2) 0.0054(16) 0.0083(18) 0.0000(16)
C9 0.033(2) 0.0164(19) 0.041(2) -0.0068(17) 0.0119(17) -0.0041(16)
C10 0.031(2) 0.029(2) 0.027(2) -0.0077(16) 0.0048(16) -0.0038(16)
C11 0.028(2) 0.027(2) 0.0219(18) 0.0021(16) 0.0027(15) -0.0020(15)
C12 0.0217(17) 0.0181(18) 0.0188(17) 0.0013(14) 0.0068(14) 0.0015(14)
C13 0.026(2) 0.030(2) 0.0226(19) -0.0014(16) 0.0013(15) 0.0010(16)
C14 0.0186(19) 0.038(2) 0.038(2) 0.0112(19) 0.0012(16) 0.0027(16)
C15 0.025(2) 0.034(2) 0.045(2) 0.0124(19) 0.0143(18) 0.0093(17)
C16 0.038(2) 0.025(2) 0.039(2) -0.0019(18) 0.0149(18) 0.0047(17)
C17 0.028(2) 0.023(2) 0.031(2) -0.0005(16) 0.0066(16) -0.0009(16)
C18 0.0193(17) 0.023(2) 0.0161(17) 0.0006(14) -0.0021(13) -0.0054(14)
C19 0.037(2) 0.025(2) 0.0231(19) 0.0011(15) 0.0046(16) 0.0000(16)
C20 0.049(3) 0.027(2) 0.029(2) 0.0093(18) -0.0018(18) -0.0078(19)
C21 0.046(3) 0.054(3) 0.020(2) 0.0071(19) 0.0032(18) -0.019(2)
C22 0.035(2) 0.045(3) 0.023(2) -0.0036(18) 0.0090(17) -0.0087(18)
C23 0.029(2) 0.029(2) 0.0172(18) -0.0022(15) 0.0036(15) -0.0030(16)

loop_
_atom_type_symbol
_atom_type_description
_atom_type_scat_dispersion_real
_atom_type_scat_dispersion_imag
_atom_type_scat_source
C C 0.0033 0.0016 'International Tables Vol C Tables 4.2.6.8 and 6.1.1.4'
H H 0.0000 0.0000 'International Tables Vol C Tables 4.2.6.8 and 6.1.1.4'
N N 0.0061 0.0033 'International Tables Vol C Tables 4.2.6.8 and 6.1.1.4'
P P 0.1023 0.0942 'International Tables Vol C Tables 4.2.6.8 and 6.1.1.4'
S S 0.1246 0.1234 'International Tables Vol C Tables 4.2.6.8 and 6.1.1.4'
Pd Pd -0.9988 1.0072 'International Tables Vol C Tables 4.2.6.8 and 6.1.1.4'
O O 0.0106 0.0060 'International Tables Vol C Tables 4.2.6.8 and 6.1.1.4'

loop_
_geom_angle_atom_site_label_1
_geom_angle_atom_site_label_2
_geom_angle_atom_site_label_3
_geom_angle
_geom_angle_site_symmetry_1
_geom_angle_site_symmetry_3
_geom_angle_publ_flag
C2 Pd P1 93.37(10) . . ?
C2 Pd S2 94.89(10) . . ?
P1 Pd S2 171.56(3) . . ?
C2 Pd S1 170.61(10) . . ?
P1 Pd S1 95.80(3) . . ?
S2 Pd S1 76.01(3) . . ?
C1 S1 Pd 87.91(13) . . ?
C1 S2 Pd 88.11(12) . . ?
C2 S3 C3 103.07(19) . . ?
C6 P1 C18 104.93(15) . . ?
C6 P1 C12 104.33(15) . . ?
C18 P1 C12 104.21(16) . . ?
C6 P1 Pd 116.54(11) . . ?
C18 P1 Pd 113.91(11) . . ?
C12 P1 Pd 111.74(11) . . ?
C2 N1 C5 127.7(4) . . ?
C2 N1 C4 119.1(3) . . ?
C5 N1 C4 113.2(3) . . ?
O1 C1 S2 126.0(3) . . ?
O1 C1 S1 126.0(3) . . ?
S2 C1 S1 108.0(2) . . ?
N1 C2 S3 113.5(3) . . ?
N1 C2 Pd 126.7(3) . . ?
S3 C2 Pd 119.8(2) . . ?
C7 C6 C11 118.9(3) . . ?
C7 C6 P1 119.0(3) . . ?
C11 C6 P1 122.0(3) . . ?
C6 C7 C8 120.1(3) . . ?
C9 C8 C7 120.1(4) . . ?
C10 C9 C8 120.1(3) . . ?
C9 C10 C11 120.2(3) . . ?
C10 C11 C6 120.4(3) . . ?
C17 C12 C13 118.7(3) . . ?
C17 C12 P1 118.7(3) . . ?
C13 C12 P1 122.6(3) . . ?
C14 C13 C12 120.7(4) . . ?
C13 C14 C15 120.3(4) . . ?
C16 C15 C14 119.8(3) . . ?
C15 C16 C17 119.9(4) . . ?
C12 C17 C16 120.5(3) . . ?
C23 C18 C19 118.7(3) . . ?
C23 C18 P1 120.3(3) . . ?
C19 C18 P1 120.6(3) . . ?
C20 C19 C18 120.9(4) . . ?
C21 C20 C19 120.1(4) . . ?
C20 C21 C22 120.1(4) . . ?
C23 C22 C21 120.0(4) . . ?
C22 C23 C18 120.2(4) . . ?

loop_
_geom_bond_atom_site_label_1
_geom_bond_atom_site_label_2
_geom_bond_distance
_geom_bond_site_symmetry_2
_geom_bond_publ_flag
Pd C2 2.043(4) . ?
Pd P1 2.2889(9) . ?
Pd S2 2.3250(9) . ?
Pd S1 2.3306(9) . ?
S1 C1 1.773(4) . ?
S2 C1 1.772(4) . ?
S3 C2 1.731(4) . ?
S3 C3 1.808(5) . ?
P1 C6 1.814(3) . ?
P1 C18 1.817(3) . ?
P1 C12 1.831(3) . ?
O1 C1 1.207(4) . ?
N1 C2 1.308(5) . ?
N1 C5 1.441(5) . ?
N1 C4 1.502(5) . ?
C6 C7 1.393(5) . ?
C6 C11 1.398(5) . ?
C7 C8 1.397(5) . ?
C8 C9 1.381(5) . ?
C9 C10 1.378(5) . ?
C10 C11 1.385(5) . ?
C12 C17 1.387(5) . ?
C12 C13 1.396(5) . ?
C13 C14 1.376(5) . ?
C14 C15 1.385(5) . ?
C15 C16 1.379(5) . ?
C16 C17 1.396(5) . ?
C18 C23 1.397(5) . ?
C18 C19 1.397(5) . ?
C19 C20 1.378(5) . ?
C20 C21 1.373(6) . ?
C21 C22 1.395(6) . ?
C22 C23 1.385(5) . ?
